data_2300164
loop_
_publ_author_name
'Seredyuk, Maksym'
'Gaspar, Ana B.'
'Kusz, Joachim'
'Bednarek, Gabriela'
'G\"utlich, Philipp'

_publ_section_title
;
 Variable-temperature X-ray crystal structure determinations of
 {Fe[tren(6-Mepy)~3~]}(ClO~4~)~2~ and {Zn[tren(6-Mepy)~3~]}(ClO~4~)~2~
 compounds: correlation of the structural data with magnetic and
 M\"ossbauer spectroscopy data
;
_journal_issue 6
_journal_name_full 'Journal of Applied Crystallography'
_journal_page_first 1135
_journal_page_last 1145
_journal_paper_doi 10.1107/S0021889807048571
_journal_volume 40
_journal_year 2007
_chemical_formula_sum 'C27 H33 Cl2 Fe N7 O8'
_chemical_formula_weight 710.35
_chemical_name_systematic
;
 ?
;
_space_group_IT_number 14
_symmetry_cell_setting monoclinic
_symmetry_space_group_name_Hall '-P 2ybc'
_symmetry_space_group_name_H-M 'P 1 21/c 1'
_atom_sites_solution_hydrogens geom
_atom_sites_solution_primary direct
_atom_sites_solution_secondary difmap
_audit_creation_method SHELXL-97
_cell_angle_alpha 90.00
_cell_angle_beta 91.566(3)
_cell_angle_gamma 90.00
_cell_formula_units_Z 4
_cell_length_a 10.1545(3)
_cell_length_b 19.0923(6)
_cell_length_c 15.0033(5)
_cell_measurement_temperature 80(2)
_cell_volume 2907.64(16)
_computing_cell_refinement
;
CrysAlis RED, Oxford Diffraction Ltd.,
Version 1.171.29.2 (release 20-01-2006 CrysAlis171 .NET)
(compiled Jan 20 2006,12:36:28)
;
_computing_data_collection
;
CrysAlis CCD, Oxford Diffraction Ltd.,
Version 1.171.29.2 (release 20-01-2006 CrysAlis171 .NET)
(compiled Jan 20 2006,12:36:28)
;
_computing_data_reduction
;
CrysAlis RED, Oxford Diffraction Ltd.,
Version 1.171.29.2 (release 20-01-2006 CrysAlis171 .NET)
(compiled Jan 20 2006,12:36:28)
;
_computing_structure_refinement 'SHELXL-97 (Sheldrick, 1997)'
_computing_structure_solution 'SHELXS-97 (Sheldrick, 1990)'
_diffrn_ambient_temperature 80(2)
_diffrn_detector_area_resol_mean 16.0328
_diffrn_measured_fraction_theta_full 0.996
_diffrn_measured_fraction_theta_max 0.901
_diffrn_measurement_device_type KM4_CCD_Sapphire3
_diffrn_measurement_method \q-scan
_diffrn_radiation_monochromator graphite
_diffrn_radiation_source 'fine-focus sealed tube'
_diffrn_radiation_type MoK\a
_diffrn_radiation_wavelength 0.71073
_diffrn_reflns_av_R_equivalents 0.0187
_diffrn_reflns_av_sigmaI/netI 0.0259
_diffrn_reflns_limit_h_max 15
_diffrn_reflns_limit_h_min -14
_diffrn_reflns_limit_k_max 19
_diffrn_reflns_limit_k_min -28
_diffrn_reflns_limit_l_max 22
_diffrn_reflns_limit_l_min -20
_diffrn_reflns_number 27924
_diffrn_reflns_theta_full 25.00
_diffrn_reflns_theta_max 32.76
_diffrn_reflns_theta_min 2.92
_exptl_absorpt_coefficient_mu 0.767
_exptl_absorpt_correction_T_max 0.91475
_exptl_absorpt_correction_T_min 0.85865
_exptl_absorpt_correction_type multi-scan
_exptl_absorpt_process_details
;
CrysAlis RED, Oxford Diffraction Ltd.,
Version 1.171.29.2 (release 20-01-2006 CrysAlis171 .NET)
(compiled Jan 20 2006,12:36:28)
Empirical absorption correction using spherical harmonics,
implemented in SCALE3 ABSPACK scaling algorithm.
;
_exptl_crystal_colour 'dark red'
_exptl_crystal_density_diffrn 1.623
_exptl_crystal_density_method 'not measured'
_exptl_crystal_description polyhedron
_exptl_crystal_F_000 1472
_exptl_crystal_size_max 0.48
_exptl_crystal_size_mid 0.32
_exptl_crystal_size_min 0.12
_refine_diff_density_max 1.169
_refine_diff_density_min -0.922
_refine_ls_extinction_method none
_refine_ls_goodness_of_fit_ref 1.006
_refine_ls_hydrogen_treatment constr
_refine_ls_matrix_type full
_refine_ls_number_parameters 409
_refine_ls_number_reflns 9683
_refine_ls_number_restraints 0
_refine_ls_restrained_S_all 1.006
_refine_ls_R_factor_all 0.0454
_refine_ls_R_factor_gt 0.0327
_refine_ls_shift/su_max 0.002
_refine_ls_shift/su_mean 0.000
_refine_ls_structure_factor_coef Fsqd
_refine_ls_weighting_details 'calc w=1/[\s^2^(Fo^2^)+(0.0770P)^2^+0.0000P] where P=(Fo^2^+2Fc^2^)/3'
_refine_ls_weighting_scheme calc
_refine_ls_wR_factor_gt 0.0993
_refine_ls_wR_factor_ref 0.1042
_reflns_number_gt 7773
_reflns_number_total 9683
_reflns_threshold_expression >2sigma(I)
_cod_data_source_file aj5096.cif
_cod_data_source_block 1-Fe_80
_cod_original_cell_volume 2907.65(16)
_cod_original_sg_symbol_H-M 'P 21/c'
_cod_database_code 2300164

loop_
_symmetry_equiv_pos_as_xyz
'x, y, z'
'-x, y+1/2, -z+1/2'
'-x, -y, -z'
'x, -y-1/2, z-1/2'

loop_
_atom_site_type_symbol
_atom_site_label
_atom_site_fract_x
_atom_site_fract_y
_atom_site_fract_z
_atom_site_U_iso_or_equiv
_atom_site_adp_type
_atom_site_calc_flag
_atom_site_refinement_flags
_atom_site_occupancy
_atom_site_disorder_assembly
_atom_site_disorder_group
Fe Fe1 0.690211(17) 0.070335(9) 0.738786(12) 0.00889(5) Uani d . 1 . .
Cl Cl1 1.36072(3) 0.317743(16) 0.53965(2) 0.01442(7) Uani d . 1 . .
Cl Cl2 1.22109(3) -0.148594(17) 0.70315(2) 0.01646(7) Uani d . 1 . .
N N1 0.59931(11) 0.08996(6) 0.62485(7) 0.0119(2) Uani d . 1 . .
N N2 0.82478(11) 0.14027(5) 0.68762(7) 0.0113(2) Uani d . 1 . .
N N3 0.76396(11) 0.05570(6) 0.86826(7) 0.0112(2) Uani d . 1 . .
N N4 0.61402(11) 0.15266(5) 0.79509(7) 0.0110(2) Uani d . 1 . .
N N5 0.55423(10) 0.00608(6) 0.77560(7) 0.01085(19) Uani d . 1 . .
N N6 0.75700(11) -0.02024(5) 0.67705(7) 0.01080(19) Uani d . 1 . .
N N7 0.34716(12) 0.11171(6) 0.72605(8) 0.0149(2) Uani d . 1 . .
O O1 1.33356(14) 0.30786(6) 0.63242(8) 0.0293(3) Uani d . 1 . .
O O2 1.43983(11) 0.25958(5) 0.50878(8) 0.0229(2) Uani d . 1 . .
O O3 1.23813(11) 0.31988(6) 0.48836(8) 0.0237(2) Uani d . 1 . .
O O7 1.15883(17) -0.20914(6) 0.66589(8) 0.0427(4) Uani d . 1 . .
O O5 1.3114(2) -0.12212(14) 0.64010(10) 0.0885(9) Uani d . 1 . .
O O6 1.12703(18) -0.09646(9) 0.72134(12) 0.0588(5) Uani d . 1 . .
O O4 1.43043(11) 0.38259(5) 0.52781(9) 0.0247(2) Uani d . 1 . .
O O8 1.29242(15) -0.16424(8) 0.78461(8) 0.0424(4) Uani d . 1 . .
C C1 0.56030(13) -0.05679(7) 0.74537(9) 0.0130(2) Uani d . 1 . .
H H11 0.4983 -0.0915 0.7617 0.016 Uiso calc R 1 . .
C C2 0.66589(13) -0.07258(6) 0.68528(9) 0.0119(2) Uani d . 1 . .
C C3 0.67355(14) -0.13750(7) 0.64368(9) 0.0154(2) Uani d . 1 . .
H H13 0.6059 -0.1713 0.6503 0.018 Uiso calc R 1 . .
C C4 0.78173(15) -0.15198(7) 0.59231(10) 0.0169(3) Uani d . 1 . .
H H14 0.7900 -0.1956 0.5626 0.020 Uiso calc R 1 . .
C C5 0.87706(14) -0.10074(7) 0.58589(9) 0.0148(2) Uani d . 1 . .
H H15 0.9534 -0.1099 0.5526 0.018 Uiso calc R 1 . .
C C6 0.86338(13) -0.03514(7) 0.62776(9) 0.0128(2) Uani d . 1 . .
C C7 0.65953(13) 0.13179(7) 0.57233(9) 0.0136(2) Uani d . 1 . .
H H17 0.6243 0.1425 0.5146 0.016 Uiso calc R 1 . .
C C8 0.78315(13) 0.16194(7) 0.60447(9) 0.0131(2) Uani d . 1 . .
C C9 0.85223(14) 0.20825(7) 0.55183(10) 0.0169(3) Uani d . 1 . .
H H19 0.8197 0.2207 0.4940 0.020 Uiso calc R 1 . .
C C10 0.96994(15) 0.23601(7) 0.58552(10) 0.0194(3) Uani d . 1 . .
H H110 1.0201 0.2677 0.5514 0.023 Uiso calc R 1 . .
C C11 1.01183(14) 0.21611(7) 0.67022(10) 0.0180(3) Uani d . 1 . .
H H111 1.0911 0.2351 0.6951 0.022 Uiso calc R 1 . .
C C12 0.93884(13) 0.16806(7) 0.72018(9) 0.0137(2) Uani d . 1 . .
C C13 0.64740(13) 0.16306(7) 0.87705(9) 0.0134(2) Uani d . 1 . .
H H113 0.6225 0.2046 0.9072 0.016 Uiso calc R 1 . .
C C14 0.72457(13) 0.10914(7) 0.92198(9) 0.0128(2) Uani d . 1 . .
C C15 0.74646(13) 0.11163(7) 1.01357(9) 0.0154(2) Uani d . 1 . .
H H115 0.7201 0.1512 1.0471 0.018 Uiso calc R 1 . .
C C16 0.80780(14) 0.05494(8) 1.05493(9) 0.0162(3) Uani d . 1 . .
H H116 0.8244 0.0545 1.1176 0.019 Uiso calc R 1 . .
C C17 0.84424(13) -0.00103(7) 1.00225(9) 0.0155(2) Uani d . 1 . .
H H117 0.8831 -0.0412 1.0296 0.019 Uiso calc R 1 . .
C C18 0.82487(12) 0.00050(7) 0.90929(9) 0.0129(2) Uani d . 1 . .
C C19 0.52123(13) 0.20338(6) 0.75491(9) 0.0129(2) Uani d . 1 . .
H H119 0.5387 0.2086 0.6907 0.015 Uiso calc R 1 . .
H H219 0.5337 0.2496 0.7838 0.015 Uiso calc R 1 . .
C C20 0.37916(13) 0.17848(7) 0.76650(9) 0.0136(2) Uani d . 1 . .
H H120 0.3624 0.1754 0.8311 0.016 Uiso calc R 1 . .
H H220 0.3188 0.2143 0.7408 0.016 Uiso calc R 1 . .
C C21 0.44603(13) 0.02260(7) 0.83490(9) 0.0129(2) Uani d . 1 . .
H H121 0.4761 0.0578 0.8794 0.015 Uiso calc R 1 . .
H H221 0.4204 -0.0202 0.8674 0.015 Uiso calc R 1 . .
C C22 0.32538(13) 0.05135(7) 0.78174(10) 0.0145(2) Uani d . 1 . .
H H122 0.2897 0.0132 0.7435 0.017 Uiso calc R 1 . .
H H222 0.2567 0.0635 0.8247 0.017 Uiso calc R 1 . .
C C23 0.47012(13) 0.06281(7) 0.59391(9) 0.0144(2) Uani d . 1 . .
H H123 0.4624 0.0132 0.6124 0.017 Uiso calc R 1 . .
H H223 0.4652 0.0643 0.5279 0.017 Uiso calc R 1 . .
C C24 0.35324(13) 0.10451(7) 0.63083(9) 0.0153(2) Uani d . 1 . .
H H124 0.3550 0.1521 0.6046 0.018 Uiso calc R 1 . .
H H224 0.2708 0.0818 0.6092 0.018 Uiso calc R 1 . .
C C30 0.87636(14) -0.05917(7) 0.85555(9) 0.0154(2) Uani d . 1 . .
H H130 0.8023 -0.0855 0.8290 0.023 Uiso calc R 1 . .
H H230 0.9292 -0.0902 0.8943 0.023 Uiso calc R 1 . .
H H330 0.9313 -0.0409 0.8082 0.023 Uiso calc R 1 . .
C C31 0.97310(14) 0.01704(7) 0.61955(10) 0.0171(3) Uani d . 1 . .
H H131 0.9432 0.0561 0.5818 0.026 Uiso calc R 1 . .
H H231 1.0489 -0.0057 0.5926 0.026 Uiso calc R 1 . .
H H331 0.9988 0.0347 0.6788 0.026 Uiso calc R 1 . .
C C32 0.99303(14) 0.14653(7) 0.81003(10) 0.0166(3) Uani d . 1 . .
H H132 0.9410 0.1683 0.8566 0.025 Uiso calc R 1 . .
H H232 1.0849 0.1618 0.8165 0.025 Uiso calc R 1 . .
H H332 0.9886 0.0954 0.8156 0.025 Uiso calc R 1 . .

loop_
_atom_site_aniso_label
_atom_site_aniso_U_11
_atom_site_aniso_U_22
_atom_site_aniso_U_33
_atom_site_aniso_U_12
_atom_site_aniso_U_13
_atom_site_aniso_U_23
Fe1 0.00930(9) 0.00897(9) 0.00846(9) -0.00018(6) 0.00173(6) 0.00010(6)
Cl1 0.01709(15) 0.01223(13) 0.01417(14) -0.00057(10) 0.00453(11) 0.00128(10)
Cl2 0.01672(15) 0.01946(15) 0.01319(14) 0.00193(11) 0.00049(11) 0.00028(11)
N1 0.0130(5) 0.0116(5) 0.0111(5) 0.0005(4) 0.0012(4) -0.0006(4)
N2 0.0114(5) 0.0100(4) 0.0128(5) 0.0004(4) 0.0038(4) 0.0008(4)
N3 0.0096(5) 0.0136(5) 0.0106(5) -0.0018(4) 0.0008(4) -0.0005(4)
N4 0.0099(5) 0.0111(5) 0.0123(5) -0.0003(4) 0.0033(4) -0.0004(4)
N5 0.0100(5) 0.0126(5) 0.0100(5) 0.0002(4) 0.0009(4) 0.0019(4)
N6 0.0119(5) 0.0108(4) 0.0097(5) 0.0007(4) 0.0010(4) 0.0007(4)
N7 0.0172(6) 0.0137(5) 0.0139(5) -0.0010(4) 0.0013(4) 0.0015(4)
O1 0.0434(7) 0.0293(6) 0.0159(5) 0.0131(5) 0.0110(5) 0.0074(4)
O2 0.0237(6) 0.0174(5) 0.0283(6) 0.0038(4) 0.0114(4) -0.0012(4)
O3 0.0188(5) 0.0251(5) 0.0270(6) -0.0008(4) -0.0022(4) -0.0053(4)
O7 0.0888(12) 0.0182(6) 0.0214(6) -0.0189(7) 0.0037(7) -0.0054(5)
O5 0.0697(12) 0.182(2) 0.0147(7) -0.0845(14) 0.0120(7) -0.0108(10)
O6 0.0632(11) 0.0530(9) 0.0582(10) 0.0433(8) -0.0371(9) -0.0330(8)
O4 0.0237(6) 0.0158(5) 0.0347(6) -0.0062(4) 0.0027(5) 0.0027(4)
O8 0.0540(9) 0.0568(9) 0.0158(6) 0.0339(7) -0.0099(6) -0.0063(6)
C1 0.0115(6) 0.0137(5) 0.0137(6) -0.0017(4) 0.0004(4) 0.0014(4)
C2 0.0126(6) 0.0116(5) 0.0115(6) -0.0001(4) 0.0003(4) 0.0004(4)
C3 0.0170(6) 0.0124(5) 0.0168(6) -0.0012(5) 0.0004(5) -0.0020(5)
C4 0.0202(7) 0.0136(6) 0.0169(6) 0.0014(5) 0.0013(5) -0.0038(5)
C5 0.0175(6) 0.0144(6) 0.0128(6) 0.0025(5) 0.0035(5) -0.0015(5)
C6 0.0142(6) 0.0133(5) 0.0109(5) 0.0014(4) 0.0028(4) 0.0007(4)
C7 0.0159(6) 0.0148(5) 0.0103(5) 0.0013(5) 0.0022(4) 0.0012(4)
C8 0.0153(6) 0.0119(5) 0.0122(6) 0.0011(4) 0.0037(4) 0.0005(4)
C9 0.0211(7) 0.0147(6) 0.0153(6) 0.0006(5) 0.0066(5) 0.0035(5)
C10 0.0200(7) 0.0156(6) 0.0229(7) -0.0014(5) 0.0086(5) 0.0026(5)
C11 0.0143(6) 0.0159(6) 0.0240(7) -0.0025(5) 0.0048(5) 0.0013(5)
C12 0.0121(6) 0.0118(5) 0.0172(6) 0.0007(4) 0.0030(5) -0.0001(4)
C13 0.0125(6) 0.0138(5) 0.0141(6) -0.0007(4) 0.0025(4) -0.0023(4)
C14 0.0118(6) 0.0160(6) 0.0108(5) -0.0024(4) 0.0020(4) -0.0013(4)
C15 0.0126(6) 0.0218(6) 0.0118(6) -0.0024(5) 0.0019(4) -0.0030(5)
C16 0.0125(6) 0.0266(7) 0.0095(6) -0.0045(5) 0.0004(4) 0.0012(5)
C17 0.0118(6) 0.0208(6) 0.0140(6) -0.0028(5) 0.0002(4) 0.0039(5)
C18 0.0094(5) 0.0154(6) 0.0139(6) -0.0025(4) -0.0001(4) 0.0020(4)
C19 0.0124(6) 0.0105(5) 0.0159(6) 0.0011(4) 0.0020(4) 0.0008(4)
C20 0.0122(6) 0.0132(5) 0.0156(6) 0.0015(4) 0.0022(4) 0.0014(4)
C21 0.0117(6) 0.0138(5) 0.0134(6) 0.0007(4) 0.0044(4) 0.0015(4)
C22 0.0113(6) 0.0139(5) 0.0186(6) -0.0008(4) 0.0033(5) 0.0032(5)
C23 0.0148(6) 0.0168(6) 0.0114(6) -0.0015(5) -0.0023(4) -0.0010(4)
C24 0.0138(6) 0.0175(6) 0.0145(6) -0.0006(5) -0.0023(5) 0.0014(5)
C30 0.0153(6) 0.0146(6) 0.0162(6) 0.0015(5) -0.0008(5) 0.0017(5)
C31 0.0157(6) 0.0128(6) 0.0232(7) 0.0003(5) 0.0086(5) -0.0009(5)
C32 0.0125(6) 0.0176(6) 0.0197(7) -0.0021(5) -0.0008(5) 0.0016(5)

loop_
_atom_type_symbol
_atom_type_description
_atom_type_scat_dispersion_real
_atom_type_scat_dispersion_imag
_atom_type_scat_source
C C 0.0033 0.0016 'International Tables Vol C Tables 4.2.6.8 and 6.1.1.4'
H H 0.0000 0.0000 'International Tables Vol C Tables 4.2.6.8 and 6.1.1.4'
N N 0.0061 0.0033 'International Tables Vol C Tables 4.2.6.8 and 6.1.1.4'
O O 0.0106 0.0060 'International Tables Vol C Tables 4.2.6.8 and 6.1.1.4'
Cl Cl 0.1484 0.1585 'International Tables Vol C Tables 4.2.6.8 and 6.1.1.4'
Fe Fe 0.3463 0.8444 'International Tables Vol C Tables 4.2.6.8 and 6.1.1.4'

loop_
_geom_angle_atom_site_label_1
_geom_angle_atom_site_label_2
_geom_angle_atom_site_label_3
_geom_angle_site_symmetry_1
_geom_angle_site_symmetry_3
_geom_angle
_geom_angle_publ_flag
N5 Fe1 N4 . . 95.30(4) ?
N5 Fe1 N1 . . 92.72(5) ?
N4 Fe1 N1 . . 92.33(5) ?
N5 Fe1 N2 . . 174.27(4) ?
N4 Fe1 N2 . . 85.11(4) ?
N1 Fe1 N2 . . 81.55(5) ?
N5 Fe1 N3 . . 83.69(4) ?
N4 Fe1 N3 . . 80.86(4) ?
N1 Fe1 N3 . . 171.95(4) ?
N2 Fe1 N3 . . 102.01(4) ?
N5 Fe1 N6 . . 81.05(4) ?
N4 Fe1 N6 . . 175.67(4) ?
N1 Fe1 N6 . . 85.53(4) ?
N2 Fe1 N6 . . 98.28(4) ?
N3 Fe1 N6 . . 100.97(4) ?
O1 Cl1 O4 . . 109.88(8) ?
O1 Cl1 O3 . . 109.49(8) ?
O4 Cl1 O3 . . 109.21(7) ?
O1 Cl1 O2 . . 109.29(7) ?
O4 Cl1 O2 . . 109.86(7) ?
O3 Cl1 O2 . . 109.10(7) ?
O6 Cl2 O7 . . 110.65(11) ?
O6 Cl2 O5 . . 109.19(15) ?
O7 Cl2 O5 . . 108.26(10) ?
O6 Cl2 O8 . . 108.10(8) ?
O7 Cl2 O8 . . 111.94(9) ?
O5 Cl2 O8 . . 108.65(11) ?
C7 N1 C23 . . 117.31(11) ?
C7 N1 Fe1 . . 115.64(9) ?
C23 N1 Fe1 . . 127.04(9) ?
C12 N2 C8 . . 116.75(11) ?
C12 N2 Fe1 . . 133.27(9) ?
C8 N2 Fe1 . . 109.97(9) ?
C18 N3 C14 . . 116.62(11) ?
C18 N3 Fe1 . . 132.35(9) ?
C14 N3 Fe1 . . 110.27(9) ?
C13 N4 C19 . . 116.19(11) ?
C13 N4 Fe1 . . 116.22(9) ?
C19 N4 Fe1 . . 127.58(9) ?
C1 N5 C21 . . 117.31(11) ?
C1 N5 Fe1 . . 116.69(9) ?
C21 N5 Fe1 . . 126.00(8) ?
C6 N6 C2 . . 116.51(11) ?
C6 N6 Fe1 . . 133.66(9) ?
C2 N6 Fe1 . . 109.66(8) ?
C24 N7 C22 . . 120.66(11) ?
C24 N7 C20 . . 119.09(11) ?
C22 N7 C20 . . 119.82(11) ?
N5 C1 C2 . . 117.16(12) ?
N5 C1 H11 . . 121.4 ?
C2 C1 H11 . . 121.4 ?
N6 C2 C3 . . 124.29(12) ?
N6 C2 C1 . . 114.64(11) ?
C3 C2 C1 . . 121.01(12) ?
C4 C3 C2 . . 118.81(13) ?
C4 C3 H13 . . 120.6 ?
C2 C3 H13 . . 120.6 ?
C5 C4 C3 . . 117.69(12) ?
C5 C4 H14 . . 121.2 ?
C3 C4 H14 . . 121.2 ?
C4 C5 C6 . . 121.35(13) ?
C4 C5 H15 . . 119.3 ?
C6 C5 H15 . . 119.3 ?
N6 C6 C5 . . 121.27(12) ?
N6 C6 C31 . . 120.62(11) ?
C5 C6 C31 . . 118.05(12) ?
N1 C7 C8 . . 117.60(12) ?
N1 C7 H17 . . 121.2 ?
C8 C7 H17 . . 121.2 ?
N2 C8 C9 . . 124.20(13) ?
N2 C8 C7 . . 115.17(11) ?
C9 C8 C7 . . 120.62(13) ?
C8 C9 C10 . . 118.61(13) ?
C8 C9 H19 . . 120.7 ?
C10 C9 H19 . . 120.7 ?
C11 C10 C9 . . 118.00(13) ?
C11 C10 H110 . . 121.0 ?
C9 C10 H110 . . 121.0 ?
C10 C11 C12 . . 121.01(13) ?
C10 C11 H111 . . 119.5 ?
C12 C11 H111 . . 119.5 ?
N2 C12 C11 . . 121.41(13) ?
N2 C12 C32 . . 120.43(12) ?
C11 C12 C32 . . 118.14(12) ?
N4 C13 C14 . . 117.49(12) ?
N4 C13 H113 . . 121.3 ?
C14 C13 H113 . . 121.3 ?
N3 C14 C15 . . 124.63(12) ?
N3 C14 C13 . . 114.80(11) ?
C15 C14 C13 . . 120.44(12) ?
C16 C15 C14 . . 118.33(12) ?
C16 C15 H115 . . 120.8 ?
C14 C15 H115 . . 120.8 ?
C17 C16 C15 . . 118.06(12) ?
C17 C16 H116 . . 121.0 ?
C15 C16 H116 . . 121.0 ?
C16 C17 C18 . . 121.24(13) ?
C16 C17 H117 . . 119.4 ?
C18 C17 H117 . . 119.4 ?
N3 C18 C17 . . 121.02(12) ?
N3 C18 C30 . . 120.43(12) ?
C17 C18 C30 . . 118.53(12) ?
N4 C19 C20 . . 110.13(10) ?
N4 C19 H119 . . 109.6 ?
C20 C19 H119 . . 109.6 ?
N4 C19 H219 . . 109.6 ?
C20 C19 H219 . . 109.6 ?
H119 C19 H219 . . 108.1 ?
N7 C20 C19 . . 115.30(11) ?
N7 C20 H120 . . 108.4 ?
C19 C20 H120 . . 108.4 ?
N7 C20 H220 . . 108.4 ?
C19 C20 H220 . . 108.4 ?
H120 C20 H220 . . 107.5 ?
N5 C21 C22 . . 111.10(11) ?
N5 C21 H121 . . 109.4 ?
C22 C21 H121 . . 109.4 ?
N5 C21 H221 . . 109.4 ?
C22 C21 H221 . . 109.4 ?
H121 C21 H221 . . 108.0 ?
N7 C22 C21 . . 116.78(11) ?
N7 C22 H122 . . 108.1 ?
C21 C22 H122 . . 108.1 ?
N7 C22 H222 . . 108.1 ?
C21 C22 H222 . . 108.1 ?
H122 C22 H222 . . 107.3 ?
N1 C23 C24 . . 113.07(11) ?
N1 C23 H123 . . 109.0 ?
C24 C23 H123 . . 109.0 ?
N1 C23 H223 . . 109.0 ?
C24 C23 H223 . . 109.0 ?
H123 C23 H223 . . 107.8 ?
N7 C24 C23 . . 117.37(11) ?
N7 C24 H124 . . 108.0 ?
C23 C24 H124 . . 108.0 ?
N7 C24 H224 . . 108.0 ?
C23 C24 H224 . . 108.0 ?
H124 C24 H224 . . 107.2 ?
C18 C30 H130 . . 109.5 ?
C18 C30 H230 . . 109.5 ?
H130 C30 H230 . . 109.5 ?
C18 C30 H330 . . 109.5 ?
H130 C30 H330 . . 109.5 ?
H230 C30 H330 . . 109.5 ?
C6 C31 H131 . . 109.5 ?
C6 C31 H231 . . 109.5 ?
H131 C31 H231 . . 109.5 ?
C6 C31 H331 . . 109.5 ?
H131 C31 H331 . . 109.5 ?
H231 C31 H331 . . 109.5 ?
C12 C32 H132 . . 109.5 ?
C12 C32 H232 . . 109.5 ?
H132 C32 H232 . . 109.5 ?
C12 C32 H332 . . 109.5 ?
H132 C32 H332 . . 109.5 ?
H232 C32 H332 . . 109.5 ?

loop_
_geom_bond_atom_site_label_1
_geom_bond_atom_site_label_2
_geom_bond_site_symmetry_2
_geom_bond_distance
_geom_bond_publ_flag
Fe1 N5 . 1.9387(11) ?
Fe1 N4 . 1.9541(11) ?
Fe1 N1 . 1.9566(11) ?
Fe1 N2 . 2.0729(11) ?
Fe1 N3 . 2.0815(11) ?
Fe1 N6 . 2.0840(11) ?
Cl1 O1 . 1.4387(12) ?
Cl1 O4 . 1.4395(10) ?
Cl1 O3 . 1.4460(12) ?
Cl1 O2 . 1.4538(10) ?
Cl2 O6 . 1.4113(14) ?
Cl2 O7 . 1.4245(12) ?
Cl2 O5 . 1.4277(15) ?
Cl2 O8 . 1.4349(13) ?
N1 C7 . 1.2880(17) ?
N1 C23 . 1.4738(17) ?
N2 C12 . 1.3530(17) ?
N2 C8 . 1.3702(17) ?
N3 C18 . 1.3607(16) ?
N3 C14 . 1.3668(16) ?
N4 C13 . 1.2821(17) ?
N4 C19 . 1.4689(16) ?
N5 C1 . 1.2852(16) ?
N5 C21 . 1.4669(16) ?
N6 C6 . 1.3558(16) ?
N6 C2 . 1.3696(16) ?
N7 C24 . 1.4383(18) ?
N7 C22 . 1.4440(17) ?
N7 C20 . 1.4452(17) ?
C1 C2 . 1.4513(18) ?
C1 H11 . 0.9500 ?
C2 C3 . 1.3909(18) ?
C3 C4 . 1.387(2) ?
C3 H13 . 0.9500 ?
C4 C5 . 1.381(2) ?
C4 H14 . 0.9500 ?
C5 C6 . 1.4098(18) ?
C5 H15 . 0.9500 ?
C6 C31 . 1.5021(18) ?
C7 C8 . 1.4513(19) ?
C7 H17 . 0.9500 ?
C8 C9 . 1.3885(18) ?
C9 C10 . 1.390(2) ?
C9 H19 . 0.9500 ?
C10 C11 . 1.382(2) ?
C10 H110 . 0.9500 ?
C11 C12 . 1.4082(19) ?
C11 H111 . 0.9500 ?
C12 C32 . 1.4995(19) ?
C13 C14 . 1.4489(19) ?
C13 H113 . 0.9500 ?
C14 C15 . 1.3868(18) ?
C15 C16 . 1.387(2) ?
C15 H115 . 0.9500 ?
C16 C17 . 1.385(2) ?
C16 H116 . 0.9500 ?
C17 C18 . 1.4034(18) ?
C17 H117 . 0.9500 ?
C18 C30 . 1.4981(19) ?
C19 C20 . 1.5333(18) ?
C19 H119 . 0.9900 ?
C19 H219 . 0.9900 ?
C20 H120 . 0.9900 ?
C20 H220 . 0.9900 ?
C21 C22 . 1.5444(19) ?
C21 H121 . 0.9900 ?
C21 H221 . 0.9900 ?
C22 H122 . 0.9900 ?
C22 H222 . 0.9900 ?
C23 C24 . 1.5444(19) ?
C23 H123 . 0.9900 ?
C23 H223 . 0.9900 ?
C24 H124 . 0.9900 ?
C24 H224 . 0.9900 ?
C30 H130 . 0.9800 ?
C30 H230 . 0.9800 ?
C30 H330 . 0.9800 ?
C31 H131 . 0.9800 ?
C31 H231 . 0.9800 ?
C31 H331 . 0.9800 ?
C32 H132 . 0.9800 ?
C32 H232 . 0.9800 ?
C32 H332 . 0.9800 ?
